data_7109344
loop_
_publ_author_name
'M. Bhanuchandra'
'M. Ramu Yadav'
'Raja K. Rit'
'Malleswara Rao Kuram'
'Akhila K. Sahoo'

_publ_section_title
;
 Ru(II)-catalyzed intermolecular ortho-C-H amidation of aromatic ketones
 with sulfonyl azides
;
_journal_name_full Chem.Commun.
_journal_page_first 5225
_journal_paper_doi 10.1039/c3cc41915k
_journal_volume 49
_journal_year 2013
_chemical_formula_sum 'C14 H12 N2 O5 S'
_chemical_formula_weight 320.31
_chemical_name_systematic
;
?
;
_space_group_IT_number 2
_symmetry_space_group_name_Hall '-P 1'
_symmetry_space_group_name_H-M 'P -1'
_atom_sites_solution_hydrogens geom
_atom_sites_solution_primary direct
_atom_sites_solution_secondary difmap
_audit_creation_method SHELXL-97
_cell_angle_alpha 99.961(3)
_cell_angle_beta 101.130(3)
_cell_angle_gamma 92.491(3)
_cell_formula_units_Z 2
_cell_length_a 7.7099(16)
_cell_length_b 8.2501(17)
_cell_length_c 11.659(2)
_cell_measurement_temperature 273(2)
_cell_volume 714.4(2)
_computing_structure_refinement 'SHELXL-97 (Sheldrick, 1997)'
_computing_structure_solution 'SHELXS-97 (Sheldrick, 1990)'
_diffrn_ambient_temperature 273(2)
_diffrn_measured_fraction_theta_full 0.991
_diffrn_measured_fraction_theta_max 0.991
_diffrn_radiation_monochromator graphite
_diffrn_radiation_source 'fine-focus sealed tube'
_diffrn_radiation_type MoK\a
_diffrn_radiation_wavelength 0.71073
_diffrn_reflns_av_R_equivalents 0.0232
_diffrn_reflns_av_sigmaI/netI 0.0230
_diffrn_reflns_limit_h_max 9
_diffrn_reflns_limit_h_min -9
_diffrn_reflns_limit_k_max 10
_diffrn_reflns_limit_k_min -10
_diffrn_reflns_limit_l_max 14
_diffrn_reflns_limit_l_min -14
_diffrn_reflns_number 7246
_diffrn_reflns_theta_full 25.90
_diffrn_reflns_theta_max 25.90
_diffrn_reflns_theta_min 1.81
_exptl_absorpt_coefficient_mu 0.253
_exptl_crystal_density_diffrn 1.489
_exptl_crystal_density_method 'not measured'
_exptl_crystal_F_000 332
_refine_diff_density_max 0.247
_refine_diff_density_min -0.330
_refine_diff_density_rms 0.065
_refine_ls_extinction_method none
_refine_ls_goodness_of_fit_ref 1.053
_refine_ls_hydrogen_treatment mixed
_refine_ls_matrix_type full
_refine_ls_number_parameters 200
_refine_ls_number_reflns 2750
_refine_ls_number_restraints 0
_refine_ls_restrained_S_all 1.053
_refine_ls_R_factor_all 0.0480
_refine_ls_R_factor_gt 0.0424
_refine_ls_shift/su_max 0.000
_refine_ls_shift/su_mean 0.000
_refine_ls_structure_factor_coef Fsqd
_refine_ls_weighting_details 'calc w=1/[\s^2^(Fo^2^)+(0.0642P)^2^+0.1514P] where P=(Fo^2^+2Fc^2^)/3'
_refine_ls_weighting_scheme calc
_refine_ls_wR_factor_gt 0.1088
_refine_ls_wR_factor_ref 0.1146
_reflns_number_gt 2377
_reflns_number_total 2750
_reflns_threshold_expression >2sigma(I)
_cod_data_source_file c3cc41915k.txt
_cod_data_source_block bhanu173
_cod_original_cell_volume 714.4(3)
_cod_database_code 7109344

loop_
_symmetry_equiv_pos_as_xyz
'x, y, z'
'-x, -y, -z'

loop_
_atom_site_label
_atom_site_type_symbol
_atom_site_fract_x
_atom_site_fract_y
_atom_site_fract_z
_atom_site_U_iso_or_equiv
_atom_site_adp_type
_atom_site_occupancy
_atom_site_symmetry_multiplicity
_atom_site_calc_flag
_atom_site_refinement_flags
S1 S 0.24365(6) 0.08775(5) 0.75766(4) 0.05366(17) Uani 1 1 d .
C3 C 0.0573(2) 0.14812(19) 0.66475(14) 0.0451(4) Uani 1 1 d .
C6 C -0.2296(2) 0.23962(19) 0.52330(14) 0.0482(4) Uani 1 1 d .
C5 C -0.0637(2) 0.2851(2) 0.50746(14) 0.0517(4) Uani 1 1 d .
H5 H -0.0499 0.3466 0.4496 0.062 Uiso 1 1 calc R
C15 C -0.1107(2) 0.1017(2) 0.67890(15) 0.0511(4) Uani 1 1 d .
H15 H -0.1249 0.0403 0.7367 0.061 Uiso 1 1 calc R
N3 N 0.2370(2) 0.17901(18) 0.89071(12) 0.0552(4) Uani 1 1 d .
H3 H 0.2228 0.1157 0.9401 0.066 Uiso 1 1 calc R
C4 C 0.0816(2) 0.2381(2) 0.57865(14) 0.0509(4) Uani 1 1 d .
H4 H 0.1953 0.2665 0.5691 0.061 Uiso 1 1 calc R
N2 N -0.3851(2) 0.2940(2) 0.44949(15) 0.0641(4) Uani 1 1 d .
C12 C 0.2516(2) 0.3493(2) 0.93542(14) 0.0478(4) Uani 1 1 d .
C11 C 0.2183(2) 0.4042(2) 1.04974(14) 0.0485(4) Uani 1 1 d .
C1 C -0.2563(2) 0.1470(2) 0.60702(16) 0.0530(4) Uani 1 1 d .
H1 H -0.3704 0.1159 0.6146 0.064 Uiso 1 1 calc R
C13 C 0.1751(2) 0.2880(2) 1.12561(15) 0.0539(4) Uani 1 1 d .
O1 O -0.5300(2) 0.2269(2) 0.44692(17) 0.0967(6) Uani 1 1 d .
O2 O -0.3606(2) 0.4030(2) 0.39501(16) 0.0904(5) Uani 1 1 d .
C9 C 0.3084(3) 0.6300(2) 0.9157(2) 0.0690(6) Uani 1 1 d .
H9 H 0.3392 0.7055 0.8708 0.083 Uiso 1 1 calc R
C10 C 0.2983(3) 0.4640(2) 0.87013(17) 0.0608(5) Uani 1 1 d .
H10 H 0.3228 0.4282 0.7952 0.073 Uiso 1 1 calc R
C7 C 0.2311(3) 0.5738(2) 1.09210(19) 0.0633(5) Uani 1 1 d .
H7 H 0.2099 0.6118 1.1676 0.076 Uiso 1 1 calc R
C8 C 0.2738(3) 0.6865(2) 1.0264(2) 0.0725(6) Uani 1 1 d .
H8 H 0.2792 0.7991 1.0561 0.087 Uiso 1 1 calc R
C14 C 0.1484(3) 0.3557(3) 1.24855(17) 0.0731(6) Uani 1 1 d .
H14A H 0.1206 0.2662 1.2864 0.110 Uiso 1 1 calc R
H14B H 0.0525 0.4263 1.2436 0.110 Uiso 1 1 calc R
H14C H 0.2549 0.4179 1.2942 0.110 Uiso 1 1 calc R
O7 O 0.1610(2) 0.13905(17) 1.09219(12) 0.0724(4) Uani 1 1 d .
O10 O 0.2150(2) -0.08344(16) 0.75852(12) 0.0698(4) Uani 1 1 d .
O11 O 0.39669(18) 0.1475(2) 0.72223(12) 0.0732(4) Uani 1 1 d .

loop_
_atom_site_aniso_label
_atom_site_aniso_U_11
_atom_site_aniso_U_22
_atom_site_aniso_U_33
_atom_site_aniso_U_23
_atom_site_aniso_U_13
_atom_site_aniso_U_12
S1 0.0588(3) 0.0583(3) 0.0437(3) 0.00288(19) 0.01386(19) 0.0136(2)
C3 0.0521(9) 0.0438(8) 0.0390(8) -0.0003(6) 0.0152(7) 0.0036(7)
C6 0.0543(9) 0.0427(8) 0.0450(8) 0.0001(7) 0.0109(7) 0.0047(7)
C5 0.0646(10) 0.0508(9) 0.0417(8) 0.0081(7) 0.0173(8) -0.0020(8)
C15 0.0600(10) 0.0481(9) 0.0508(9) 0.0108(7) 0.0236(8) 0.0039(7)
N3 0.0752(10) 0.0495(8) 0.0405(7) 0.0056(6) 0.0132(7) 0.0056(7)
C4 0.0515(9) 0.0574(10) 0.0446(9) 0.0052(7) 0.0180(7) -0.0047(7)
N2 0.0680(11) 0.0603(10) 0.0629(10) 0.0094(8) 0.0107(8) 0.0134(8)
C12 0.0450(9) 0.0487(9) 0.0458(8) 0.0069(7) 0.0012(7) 0.0053(7)
C11 0.0434(8) 0.0498(9) 0.0472(9) 0.0020(7) 0.0020(7) 0.0091(7)
C1 0.0509(9) 0.0512(9) 0.0596(10) 0.0071(8) 0.0215(8) 0.0008(7)
C13 0.0527(10) 0.0601(11) 0.0466(9) 0.0046(8) 0.0079(7) 0.0095(8)
O1 0.0568(9) 0.1161(15) 0.1178(15) 0.0415(11) 0.0020(9) 0.0044(9)
O2 0.0942(12) 0.0831(11) 0.1005(13) 0.0431(10) 0.0103(9) 0.0176(9)
C9 0.0639(12) 0.0571(11) 0.0807(14) 0.0247(10) -0.0069(10) -0.0031(9)
C10 0.0623(11) 0.0629(11) 0.0541(10) 0.0151(8) 0.0017(8) -0.0004(9)
C7 0.0625(11) 0.0547(11) 0.0644(11) -0.0029(9) 0.0041(9) 0.0110(8)
C8 0.0703(13) 0.0468(10) 0.0899(16) 0.0042(10) -0.0023(11) 0.0062(9)
C14 0.0864(15) 0.0812(14) 0.0512(11) 0.0022(10) 0.0200(10) 0.0148(11)
O7 0.1103(12) 0.0556(8) 0.0554(8) 0.0092(6) 0.0277(8) 0.0073(7)
O10 0.0959(10) 0.0517(7) 0.0585(8) 0.0017(6) 0.0121(7) 0.0227(7)
O11 0.0540(8) 0.1059(11) 0.0624(8) 0.0121(8) 0.0198(6) 0.0148(7)

loop_
_atom_type_symbol
_atom_type_description
_atom_type_scat_dispersion_real
_atom_type_scat_dispersion_imag
_atom_type_scat_source
C C 0.0033 0.0016 'International Tables Vol C Tables 4.2.6.8 and 6.1.1.4'
H H 0.0000 0.0000 'International Tables Vol C Tables 4.2.6.8 and 6.1.1.4'
N N 0.0061 0.0033 'International Tables Vol C Tables 4.2.6.8 and 6.1.1.4'
O O 0.0106 0.0060 'International Tables Vol C Tables 4.2.6.8 and 6.1.1.4'
S S 0.1246 0.1234 'International Tables Vol C Tables 4.2.6.8 and 6.1.1.4'

loop_
_geom_angle_atom_site_label_1
_geom_angle_atom_site_label_2
_geom_angle_atom_site_label_3
_geom_angle
O11 S1 O10 119.86(9)
O11 S1 N3 110.55(9)
O10 S1 N3 104.86(8)
O11 S1 C3 107.06(8)
O10 S1 C3 108.28(8)
N3 S1 C3 105.35(8)
C4 C3 C15 121.24(16)
C4 C3 S1 119.81(13)
C15 C3 S1 118.94(13)
C5 C6 C1 122.65(16)
C5 C6 N2 118.80(15)
C1 C6 N2 118.54(16)
C4 C5 C6 118.72(15)
C1 C15 C3 119.53(15)
C12 N3 S1 127.75(12)
C5 C4 C3 119.41(15)
O2 N2 O1 124.30(18)
O2 N2 C6 117.82(17)
O1 N2 C6 117.88(17)
C10 C12 N3 121.79(17)
C10 C12 C11 119.50(16)
N3 C12 C11 118.70(15)
C7 C11 C12 117.94(17)
C7 C11 C13 119.95(17)
C12 C11 C13 122.10(15)
C15 C1 C6 118.43(16)
O7 C13 C11 122.36(16)
O7 C13 C14 118.58(18)
C11 C13 C14 119.06(17)
C10 C9 C8 121.11(19)
C9 C10 C12 120.3(2)
C8 C7 C11 122.3(2)
C7 C8 C9 118.77(19)

loop_
_geom_bond_atom_site_label_1
_geom_bond_atom_site_label_2
_geom_bond_distance
S1 O11 1.4190(15)
S1 O10 1.4220(15)
S1 N3 1.6143(14)
S1 C3 1.7703(17)
C3 C4 1.383(2)
C3 C15 1.383(2)
C6 C5 1.373(2)
C6 C1 1.379(2)
C6 N2 1.471(2)
C5 C4 1.372(3)
C15 C1 1.373(3)
N3 C12 1.403(2)
N2 O2 1.215(2)
N2 O1 1.217(2)
C12 C10 1.390(3)
C12 C11 1.407(2)
C11 C7 1.393(2)
C11 C13 1.481(3)
C13 O7 1.217(2)
C13 C14 1.502(2)
C9 C10 1.374(3)
C9 C8 1.375(3)
C7 C8 1.370(3)
